data_1572730
loop_
_publ_author_name
'Ma, Yu-Juan'
'Xu, Fei'
'Ren, Xin-Ye'
'Chen, Fan-Yao'
'Pan, Jie'
'Li, Jin-Hua'
'Han, Song-De'
'Wang, Guo-Ming'

_publ_section_title
;
 A photoinduced electron-transfer strategy for switchable fluorescence and
 phosphorescence in lanthanide-based coordination polymers.
;
_journal_issue 42
_journal_name_full 'Chemical science'
_journal_page_first 17642
_journal_page_last 17651
_journal_paper_doi 10.1039/d4sc04632c
_journal_volume 15
_journal_year 2024
_chemical_formula_moiety 'C10 H29 La2 Li O35 P10, 2(C12 H11 N4), 3(O H2)'
_chemical_formula_sum 'C34 H57 La2 Li N8 O38 P10'
_chemical_formula_weight 1780.28
_space_group_crystal_system triclinic
_space_group_IT_number 2
_space_group_name_Hall '-P 1'
_space_group_name_H-M_alt 'P -1'
_atom_sites_solution_hydrogens geom
_atom_sites_solution_primary dual
_audit_creation_date 2024-05-14
_audit_creation_method
;
Olex2 1.5
(compiled 2024.02.16 svn.r378c4104 for OlexSys, GUI svn.r6928)
;
_audit_update_record
;
2024-05-14 deposited with the CCDC.	2024-10-02 downloaded from the CCDC.
;
_cell_angle_alpha 68.4420(10)
_cell_angle_beta 69.632(2)
_cell_angle_gamma 79.1400(10)
_cell_formula_units_Z 2
_cell_length_a 12.2018(2)
_cell_length_b 16.4476(2)
_cell_length_c 16.9585(3)
_cell_measurement_reflns_used 22808
_cell_measurement_temperature 293
_cell_measurement_theta_max 30.6900
_cell_measurement_theta_min 1.9620
_cell_volume 2960.26(9)
_computing_molecular_graphics 'Olex2 1.5 (Dolomanov et al., 2009)'
_computing_publication_material 'Olex2 1.5 (Dolomanov et al., 2009)'
_computing_structure_refinement 'SHELXL 2013/2 (Sheldrick, 2015)'
_computing_structure_solution 'ShelXT (Sheldrick, 2015)'
_diffrn_ambient_temperature 293
_diffrn_measured_fraction_theta_full 0.973
_diffrn_measured_fraction_theta_max 1.000
_diffrn_measurement_device_type 'multiwire proportional'
_diffrn_measurement_method 'phi and omega scans'
_diffrn_radiation_monochromator graphite
_diffrn_radiation_type MoK\a
_diffrn_radiation_wavelength 0.71073
_diffrn_reflns_av_R_equivalents 0.0547
_diffrn_reflns_av_unetI/netI 0.0444
_diffrn_reflns_Laue_measured_fraction_full 0.973
_diffrn_reflns_Laue_measured_fraction_max 1.000
_diffrn_reflns_limit_h_max 14
_diffrn_reflns_limit_h_min -14
_diffrn_reflns_limit_k_max 19
_diffrn_reflns_limit_k_min -19
_diffrn_reflns_limit_l_max 20
_diffrn_reflns_limit_l_min -20
_diffrn_reflns_number 42386
_diffrn_reflns_point_group_measured_fraction_full 0.973
_diffrn_reflns_point_group_measured_fraction_max 1.000
_diffrn_reflns_theta_full 25.242
_diffrn_reflns_theta_max 25.010
_diffrn_reflns_theta_min 1.952
_diffrn_source 'Rotating-anode X-ray tube'
_exptl_absorpt_coefficient_mu 1.805
_exptl_absorpt_correction_T_max 0.965
_exptl_absorpt_correction_T_min 0.897
_exptl_absorpt_correction_type multi-scan
_exptl_absorpt_process_details
;
CrysAlisPro 1.171.41.110a (Rigaku Oxford Diffraction, 2021)
Empirical absorption correction using spherical harmonics,
implemented in SCALE3 ABSPACK scaling algorithm.
;
_exptl_crystal_colour colourless
_exptl_crystal_colour_primary colourless
_exptl_crystal_density_diffrn 1.991
_exptl_crystal_description stick
_exptl_crystal_F_000 1764
_exptl_crystal_size_max 0.2
_exptl_crystal_size_mid 0.05
_exptl_crystal_size_min 0.02
_refine_diff_density_max 0.648
_refine_diff_density_min -0.613
_refine_diff_density_rms 0.096
_refine_ls_extinction_method none
_refine_ls_goodness_of_fit_ref 1.053
_refine_ls_hydrogen_treatment constr
_refine_ls_matrix_type full
_refine_ls_number_parameters 843
_refine_ls_number_reflns 10440
_refine_ls_number_restraints 0
_refine_ls_restrained_S_all 1.053
_refine_ls_R_factor_all 0.0356
_refine_ls_R_factor_gt 0.0297
_refine_ls_shift/su_max 0.001
_refine_ls_shift/su_mean 0.000
_refine_ls_structure_factor_coef Fsqd
_refine_ls_weighting_details
;
 w=1/[\s^2^(Fo^2^)+(0.0370P)^2^+1.3612P]
 where P=(Fo^2^+2Fc^2^)/3
;
_refine_ls_weighting_scheme calc
_refine_ls_wR_factor_gt 0.0757
_refine_ls_wR_factor_ref 0.0785
_reflns_Friedel_coverage 0.000
_reflns_number_gt 9106
_reflns_number_total 10440
_reflns_threshold_expression 'I > 2\s(I)'
_cod_data_source_file d4sc04632c2.cif
_cod_data_source_block La
_cod_depositor_comments 'Adding full bibliography for 1572730--1572731.cif.'
_cod_database_code 1572730
_shelxl_version_number 2013-2
_shelx_space_group_comment
;
The symmetry employed for this shelxl refinement is uniquely defined
by the following loop, which should always be used as a source of
symmetry information in preference to the above space-group names.
They are only intended as comments.
;
_olex2_refinement_description
;
1. Fixed Uiso
 At 1.2 times of:
  All C(H) groups, All N(H) groups
 At 1.5 times of:
  All C(H,H,H) groups, All O(H) groups
2.a Aromatic/amide H refined with riding coordinates:
 C12(H12), C14(H14), C16(H16A), C17(H17), C18(H18A), C19(H19A), C20(H20),
 N4(H4A), C22(H22), C24(H24), C26(H26), C28(H28), C29(H29A), C30(H30), C31(H31),
  C32(H32), C33(H33), C34(H34), N2(H2D), C21(H21), N6(H6D), N8(H8)
2.b Tetrahedral OH refined with riding coordinates:
 O2(H2), O4(H4), O6(H6), O9(H9), O11(H11), O13(H13), O16(H16), O18(H18),
 O19(H19), O23(H23), O25(H25), O27(H27), O29(H29), O35(H35)
2.c Idealised Me refined as rotating group:
 C2(H2A,H2B,H2C), C0AA(H0AA,H0AB,H0AC), C6(H6A,H6B,H6C), C8(H8A,H8B,H8C),
 C10(H10A,H10B,H10C)
;
_olex2_submission_special_instructions 'No special instructions were received'

loop_
_space_group_symop_operation_xyz
'x, y, z'
'-x, -y, -z'

loop_
_atom_site_label
_atom_site_type_symbol
_atom_site_fract_x
_atom_site_fract_y
_atom_site_fract_z
_atom_site_U_iso_or_equiv
_atom_site_adp_type
_atom_site_occupancy
_atom_site_site_symmetry_order
_atom_site_calc_flag
_atom_site_refinement_flags_posn
_atom_site_refinement_flags_adp
_atom_site_refinement_flags_occupancy
_atom_site_disorder_assembly
_atom_site_disorder_group
La1 La 0.87234(2) 0.40503(2) 0.11546(2) 0.01473(6) Uani 1 1 d . . . . .
La2 La 0.59383(2) 0.13689(2) 0.37965(2) 0.01630(6) Uani 1 1 d . . . . .
Li1 Li 0.6244(6) 0.5024(4) 0.1301(4) 0.0289(15) Uani 1 1 d . . . . .
C1 C 0.8963(3) 0.6637(2) 0.0966(2) 0.0163(7) Uani 1 1 d . . . . .
C2 C 0.8054(3) 0.6758(2) 0.1799(2) 0.0249(8) Uani 1 1 d . . . . .
H2A H 0.8440 0.6816 0.2179 0.037 Uiso 1 1 calc R U . . .
H2B H 0.7591 0.6258 0.2107 0.037 Uiso 1 1 calc R U . . .
H2C H 0.7555 0.7276 0.1637 0.037 Uiso 1 1 calc R U . . .
C3 C 0.7326(3) 0.3465(2) 0.3900(2) 0.0202(8) Uani 1 1 d . . . . .
C0AA C 0.6778(4) 0.3121(3) 0.4901(2) 0.0351(10) Uani 1 1 d . . . . .
H0AA H 0.7363 0.3048 0.5186 0.053 Uiso 1 1 calc R U . . .
H0AB H 0.6468 0.2566 0.5067 0.053 Uiso 1 1 calc R U . . .
H0AC H 0.6157 0.3530 0.5085 0.053 Uiso 1 1 calc R U . . .
C5 C 0.6237(3) 0.2511(2) 0.1212(2) 0.0217(8) Uani 1 1 d . . . . .
C6 C 0.5522(4) 0.1952(3) 0.1059(3) 0.0347(10) Uani 1 1 d . . . . .
H6A H 0.5408 0.1405 0.1539 0.052 Uiso 1 1 calc R U . . .
H6B H 0.5932 0.1844 0.0507 0.052 Uiso 1 1 calc R U . . .
H6C H 0.4774 0.2255 0.1035 0.052 Uiso 1 1 calc R U . . .
C7 C 0.2702(3) 0.0355(2) 0.4180(2) 0.0192(7) Uani 1 1 d . . . . .
C8 C 0.2356(4) 0.1048(2) 0.3395(3) 0.0306(9) Uani 1 1 d . . . . .
H8A H 0.2326 0.0773 0.2992 0.046 Uiso 1 1 calc R U . . .
H8B H 0.2924 0.1481 0.3089 0.046 Uiso 1 1 calc R U . . .
H8C H 0.1599 0.1324 0.3611 0.046 Uiso 1 1 calc R U . . .
C9 C 0.3296(3) 0.6683(2) 0.2526(2) 0.0230(8) Uani 1 1 d . . . . .
C10 C 0.2966(4) 0.6052(3) 0.3485(3) 0.0399(11) Uani 1 1 d . . . . .
H10A H 0.2163 0.6182 0.3789 0.060 Uiso 1 1 calc R U . . .
H10B H 0.3463 0.6117 0.3787 0.060 Uiso 1 1 calc R U . . .
H10C H 0.3065 0.5460 0.3480 0.060 Uiso 1 1 calc R U . . .
C11 C 0.5613(3) 0.9845(2) 0.0002(2) 0.0249(8) Uani 1 1 d . . . . .
C12 C 0.5952(3) 0.9675(2) 0.0758(2) 0.0266(9) Uani 1 1 d . . . . .
H12 H 0.5392 0.9725 0.1278 0.032 Uiso 1 1 calc R U . . .
C13 C 0.7110(4) 0.9432(2) 0.0749(2) 0.0260(9) Uani 1 1 d . . . . .
C14 C 0.7964(4) 0.9341(2) -0.0012(3) 0.0286(9) Uani 1 1 d . . . . .
H14 H 0.8745 0.9196 -0.0030 0.034 Uiso 1 1 calc R U . . .
C15 C 0.7608(4) 0.9475(2) -0.0738(2) 0.0261(9) Uani 1 1 d . . . . .
C16 C 0.6483(4) 0.9726(2) -0.0758(2) 0.0267(9) Uani 1 1 d . . . . .
H16A H 0.6292 0.9817 -0.1271 0.032 Uiso 1 1 calc R U . . .
C17 C 0.9105(4) 0.9967(3) -0.2270(3) 0.0404(11) Uani 1 1 d . . . . .
H17 H 0.8927 1.0569 -0.2426 0.048 Uiso 1 1 calc R U . . .
C18 C 0.9986(4) 0.9544(3) -0.2743(3) 0.0440(12) Uani 1 1 d . . . . .
H18A H 1.0534 0.9796 -0.3287 0.053 Uiso 1 1 calc R U . . .
C19 C 0.9036(5) 0.8575(3) -0.1544(3) 0.0444(13) Uani 1 1 d . . . . .
H19A H 0.8808 0.8039 -0.1114 0.053 Uiso 1 1 calc R U . . .
C20 C 0.8440(4) 0.8789(3) 0.1703(3) 0.0370(10) Uani 1 1 d . . . . .
H20 H 0.8987 0.8472 0.1368 0.044 Uiso 1 1 calc R U . . .
N4 N 0.7502(3) 0.9393(2) 0.2728(2) 0.0308(8) Uani 1 1 d . . . . .
H4A H 0.7316 0.9541 0.3197 0.037 Uiso 1 1 calc R U . . .
C22 C 0.6918(4) 0.9647(2) 0.2148(2) 0.0274(9) Uani 1 1 d . . . . .
H22 H 0.6240 1.0019 0.2176 0.033 Uiso 1 1 calc R U . . .
C23 C 0.0525(3) 0.4725(2) 0.4831(2) 0.0246(8) Uani 1 1 d . . . . .
C24 C 0.1312(3) 0.4343(2) 0.5308(2) 0.0264(8) Uani 1 1 d . . . . .
H24 H 0.1177 0.4426 0.5849 0.032 Uiso 1 1 calc R U . . .
C25 C 0.2293(3) 0.3843(2) 0.4996(2) 0.0237(8) Uani 1 1 d . . . . .
C26 C 0.2545(3) 0.3694(2) 0.4199(2) 0.0234(8) Uani 1 1 d . . . . .
H26 H 0.3206 0.3353 0.3994 0.028 Uiso 1 1 calc R U . . .
C27 C 0.1761(3) 0.4079(2) 0.3726(2) 0.0232(8) Uani 1 1 d . . . . .
C28 C 0.0774(3) 0.4585(2) 0.4021(2) 0.0248(8) Uani 1 1 d . . . . .
H28 H 0.0271 0.4836 0.3677 0.030 Uiso 1 1 calc R U . . .
C29 C 0.3366(4) 0.3856(3) 0.5976(3) 0.0282(9) Uani 1 1 d . . . . .
H29A H 0.3153 0.4432 0.5966 0.034 Uiso 1 1 calc R U . . .
C30 C 0.4145(4) 0.2513(2) 0.6274(3) 0.0286(9) Uani 1 1 d . . . . .
H30 H 0.4568 0.2007 0.6519 0.034 Uiso 1 1 calc R U . . .
C31 C 0.3561(4) 0.2610(2) 0.5709(3) 0.0283(9) Uani 1 1 d . . . . .
H31 H 0.3500 0.2190 0.5482 0.034 Uiso 1 1 calc R U . . .
C32 C 0.1308(4) 0.3696(3) 0.2605(2) 0.0290(9) Uani 1 1 d . . . . .
H32 H 0.0567 0.3504 0.2953 0.035 Uiso 1 1 calc R U . . .
C33 C 0.2882(4) 0.4073(3) 0.1477(3) 0.0453(12) Uani 1 1 d . . . . .
H33 H 0.3413 0.4174 0.0909 0.054 Uiso 1 1 calc R U . . .
C34 C 0.3019(4) 0.4242(3) 0.2148(3) 0.0454(12) Uani 1 1 d . . . . .
H34 H 0.3656 0.4483 0.2137 0.055 Uiso 1 1 calc R U . . .
N1 N 0.8524(3) 0.93440(18) -0.15185(19) 0.0239(7) Uani 1 1 d . . . . .
N2 N 0.9920(3) 0.8686(2) -0.2274(2) 0.0393(9) Uani 1 1 d . . . . .
H2D H 1.0389 0.8273 -0.2431 0.047 Uiso 1 1 calc R U . . .
N3 N 0.7454(3) 0.92871(19) 0.1513(2) 0.0254(7) Uani 1 1 d . . . . .
C21 C 0.8449(4) 0.8856(3) 0.2468(3) 0.0384(10) Uani 1 1 d . . . . .
H21 H 0.9002 0.8586 0.2765 0.046 Uiso 1 1 calc R U . . .
N5 N 0.3064(3) 0.34575(19) 0.5529(2) 0.0238(7) Uani 1 1 d . . . . .
N6 N 0.4015(3) 0.3287(2) 0.6431(2) 0.0287(7) Uani 1 1 d . . . . .
H6D H 0.4313 0.3386 0.6775 0.034 Uiso 1 1 calc R U . . .
N7 N 0.2018(3) 0.39851(19) 0.2867(2) 0.0228(7) Uani 1 1 d . . . . .
N8 N 0.1819(3) 0.3724(2) 0.1777(2) 0.0307(8) Uani 1 1 d . . . . .
H8 H 0.1533 0.3552 0.1472 0.037 Uiso 1 1 calc R U . . .
O1 O 0.9186(2) 0.49087(15) 0.19748(16) 0.0229(6) Uani 1 1 d . . . . .
O2 O 1.0771(2) 0.58615(16) 0.16642(16) 0.0243(6) Uani 1 1 d . . . . .
H2 H 1.1141 0.6278 0.1292 0.036 Uiso 1 1 calc R U . . .
O3 O 1.0556(2) 0.54051(15) 0.04508(15) 0.0227(6) Uani 1 1 d . . . . .
O4 O 0.9628(2) 0.74037(15) 0.05097(17) 0.0251(6) Uani 1 1 d . . . . .
H4 H 1.0127 0.7349 0.0057 0.038 Uiso 1 1 calc R U . . .
O5 O 0.9158(2) 0.65726(14) -0.06589(14) 0.0173(5) Uani 1 1 d . . . . .
O6 O 0.7293(2) 0.72412(15) 0.00926(16) 0.0239(6) Uani 1 1 d . . . . .
H6 H 0.6826 0.7251 0.0574 0.036 Uiso 1 1 calc R U . . .
O7 O 0.7724(2) 0.55961(14) 0.07251(15) 0.0181(5) Uani 1 1 d . . . . .
O8 O 0.6777(2) 0.40926(15) 0.23443(15) 0.0225(5) Uani 1 1 d . . . . .
O9 O 0.5333(2) 0.44427(16) 0.36768(17) 0.0292(6) Uani 1 1 d . . . . .
H9 H 0.5672 0.4888 0.3517 0.044 Uiso 1 1 calc R U . . .
O10 O 0.5573(2) 0.29133(15) 0.36385(17) 0.0252(6) Uani 1 1 d . . . . .
O11 O 0.7895(3) 0.42553(16) 0.36923(18) 0.0329(7) Uani 1 1 d . . . . .
H11 H 0.8200 0.4457 0.3153 0.049 Uiso 1 1 calc R U . . .
O12 O 0.7814(2) 0.17756(15) 0.38756(16) 0.0241(6) Uani 1 1 d . . . . .
O13 O 0.9379(2) 0.24838(16) 0.40284(16) 0.0259(6) Uani 1 1 d . . . . .
H13 H 0.9086 0.2297 0.4571 0.039 Uiso 1 1 calc R U . . .
O14 O 0.9029(2) 0.29533(14) 0.25815(15) 0.0203(5) Uani 1 1 d . . . . .
O15 O 0.8520(2) 0.26103(14) 0.10815(16) 0.0207(5) Uani 1 1 d . . . . .
O16 O 0.8083(2) 0.12783(15) 0.08513(17) 0.0274(6) Uani 1 1 d . . . . .
H16 H 0.8246 0.1552 0.0317 0.041 Uiso 1 1 calc R U . . .
O17 O 0.7356(2) 0.13937(15) 0.23553(16) 0.0250(6) Uani 1 1 d . . . . .
O18 O 0.5548(2) 0.26656(17) 0.20451(17) 0.0326(7) Uani 1 1 d . . . . .
H18 H 0.5903 0.2967 0.2154 0.049 Uiso 1 1 calc R U . . .
O19 O 0.5354(2) 0.39395(17) 0.00933(18) 0.0301(6) Uani 1 1 d . . . . .
H19 H 0.5113 0.3580 -0.0026 0.045 Uiso 1 1 calc R U . . .
O20 O 0.6854(2) 0.41533(15) 0.06842(16) 0.0227(5) Uani 1 1 d . . . . .
O21 O 0.7434(2) 0.33787(16) -0.04921(16) 0.0237(6) Uani 1 1 d . . . . .
O22 O 0.5055(2) 0.03978(16) 0.33964(17) 0.0263(6) Uani 1 1 d . . . . .
O23 O 0.4047(3) -0.05425(16) 0.30523(17) 0.0285(6) Uani 1 1 d . . . . .
H23 H 0.3478 -0.0833 0.3239 0.043 Uiso 1 1 calc R U . . .
O24 O 0.4243(2) -0.10000(15) 0.46092(16) 0.0262(6) Uani 1 1 d . . . . .
O25 O 0.1787(2) -0.02578(16) 0.46464(17) 0.0258(6) Uani 1 1 d . . . . .
H25 H 0.1949 -0.0637 0.5072 0.039 Uiso 1 1 calc R U . . .
O26 O 0.2872(3) 0.01036(15) 0.57923(16) 0.0272(6) Uani 1 1 d . . . . .
O27 O 0.1668(2) 0.14675(16) 0.51691(19) 0.0317(6) Uani 1 1 d . . . . .
H27 H 0.1093 0.1176 0.5416 0.047 Uiso 1 1 calc R U . . .
O28 O 0.3791(2) 0.14366(15) 0.45143(16) 0.0235(6) Uani 1 1 d . . . . .
O29 O 0.2500(3) 0.6595(2) 0.2118(2) 0.0429(8) Uani 1 1 d . . . . .
H29 H 0.1828 0.6719 0.2395 0.064 Uiso 1 1 calc R U . . .
O30 O 0.4809(2) 0.57452(16) 0.14839(17) 0.0267(6) Uani 1 1 d . . . . .
O31 O 0.5472(2) 0.60204(15) 0.25972(18) 0.0280(6) Uani 1 1 d . . . . .
O32 O 0.5303(2) 0.72725(16) 0.12065(17) 0.0313(6) Uani 1 1 d . . . . .
O34 O 0.3836(3) 0.79957(17) 0.2955(2) 0.0379(7) Uani 1 1 d . . . . .
O35 O 0.3412(3) 0.83671(18) 0.14996(19) 0.0413(7) Uani 1 1 d . . . . .
H35 H 0.2975 0.8273 0.1274 0.062 Uiso 1 1 calc R U . . .
O36 O 0.1758(3) 0.80288(17) 0.29288(19) 0.0348(7) Uani 1 1 d . . . . .
O37 O 0.0074(4) 0.7146(3) 0.2724(4) 0.0920(16) Uani 1 1 d . . . . .
O38 O 0.0697(2) 0.85980(17) 0.43420(17) 0.0295(6) Uani 1 1 d . . . . .
O39 O 0.8589(3) 0.1581(2) 0.9150(2) 0.0565(10) Uani 1 1 d . . . . .
P1 P 0.99187(8) 0.56424(5) 0.12804(6) 0.01592(19) Uani 1 1 d . . . . .
P2 P 0.82437(8) 0.64743(5) 0.02488(6) 0.01508(18) Uani 1 1 d . . . . .
P3 P 0.62059(8) 0.37312(5) 0.33396(6) 0.01665(19) Uani 1 1 d . . . . .
P4 P 0.84089(8) 0.26123(5) 0.35648(6) 0.01636(19) Uani 1 1 d . . . . .
P5 P 0.65376(8) 0.35644(6) 0.03019(6) 0.01844(19) Uani 1 1 d . . . . .
P6 P 0.76344(8) 0.19363(5) 0.13903(6) 0.01716(19) Uani 1 1 d . . . . .
P7 P 0.41156(8) -0.02448(6) 0.38103(6) 0.01748(19) Uani 1 1 d . . . . .
P8 P 0.28057(8) 0.08484(5) 0.49577(6) 0.01729(19) Uani 1 1 d . . . . .
P9 P 0.48206(9) 0.64191(6) 0.19084(6) 0.0204(2) Uani 1 1 d . . . . .
P10 P 0.30428(9) 0.78223(6) 0.25418(7) 0.0251(2) Uani 1 1 d . . . . .

loop_
_atom_site_aniso_label
_atom_site_aniso_U_11
_atom_site_aniso_U_22
_atom_site_aniso_U_33
_atom_site_aniso_U_23
_atom_site_aniso_U_13
_atom_site_aniso_U_12
La1 0.01581(12) 0.01487(10) 0.01189(11) -0.00435(7) -0.00225(8) -0.00123(7)
La2 0.01534(12) 0.01600(10) 0.01650(11) -0.00566(8) -0.00169(8) -0.00412(7)
Li1 0.028(4) 0.023(3) 0.033(4) -0.009(3) -0.007(3) -0.002(3)
C1 0.0165(19) 0.0168(16) 0.0147(16) -0.0052(13) -0.0011(14) -0.0062(13)
C2 0.021(2) 0.033(2) 0.0214(19) -0.0151(16) -0.0020(16) -0.0016(16)
C3 0.019(2) 0.0247(18) 0.0166(18) -0.0102(14) 0.0005(15) -0.0043(14)
C0AA 0.026(2) 0.062(3) 0.0134(19) -0.0162(18) 0.0010(17) -0.001(2)
C5 0.020(2) 0.0277(18) 0.0181(18) -0.0086(15) -0.0038(15) -0.0055(15)
C6 0.031(2) 0.032(2) 0.046(3) -0.0096(18) -0.017(2) -0.0101(17)
C7 0.0178(19) 0.0201(17) 0.0214(18) -0.0066(14) -0.0067(15) -0.0046(14)
C8 0.040(3) 0.029(2) 0.028(2) -0.0086(16) -0.0179(19) -0.0003(17)
C9 0.021(2) 0.0254(18) 0.026(2) -0.0117(15) -0.0059(16) -0.0039(15)
C10 0.044(3) 0.032(2) 0.034(2) -0.0092(18) 0.000(2) -0.0079(19)
C11 0.026(2) 0.0238(18) 0.0239(19) -0.0085(15) -0.0053(17) -0.0029(15)
C12 0.022(2) 0.032(2) 0.0215(19) -0.0133(16) 0.0026(16) -0.0003(16)
C13 0.031(2) 0.0236(18) 0.0210(19) -0.0092(15) -0.0028(17) -0.0034(16)
C14 0.021(2) 0.031(2) 0.032(2) -0.0139(17) -0.0041(18) 0.0011(16)
C15 0.026(2) 0.0278(19) 0.0177(18) -0.0112(15) 0.0048(16) -0.0001(16)
C16 0.030(2) 0.0266(19) 0.0201(19) -0.0088(15) -0.0037(17) -0.0001(16)
C17 0.051(3) 0.0204(19) 0.032(2) -0.0046(17) 0.004(2) -0.0023(18)
C18 0.040(3) 0.048(3) 0.030(2) -0.016(2) 0.011(2) -0.008(2)
C19 0.065(3) 0.024(2) 0.023(2) -0.0041(16) 0.002(2) 0.009(2)
C20 0.036(3) 0.040(2) 0.040(2) -0.023(2) -0.013(2) 0.0092(19)
N4 0.043(2) 0.0274(16) 0.0249(17) -0.0136(14) -0.0103(16) 0.0002(15)
C22 0.032(2) 0.0243(19) 0.023(2) -0.0108(15) -0.0033(18) -0.0001(16)
C23 0.022(2) 0.0312(19) 0.0221(19) -0.0118(16) -0.0051(16) -0.0011(16)
C24 0.026(2) 0.036(2) 0.0225(19) -0.0156(16) -0.0083(17) 0.0002(16)
C25 0.025(2) 0.0292(19) 0.0222(19) -0.0096(15) -0.0128(17) -0.0005(15)
C26 0.024(2) 0.0268(18) 0.0232(19) -0.0118(15) -0.0078(16) -0.0004(15)
C27 0.023(2) 0.0304(19) 0.0188(18) -0.0111(15) -0.0049(16) -0.0053(15)
C28 0.019(2) 0.034(2) 0.025(2) -0.0137(16) -0.0090(16) 0.0031(15)
C29 0.031(2) 0.033(2) 0.028(2) -0.0165(17) -0.0129(18) 0.0028(17)
C30 0.024(2) 0.032(2) 0.033(2) -0.0124(17) -0.0143(18) 0.0051(16)
C31 0.031(2) 0.0255(19) 0.033(2) -0.0163(16) -0.0120(19) 0.0056(16)
C32 0.026(2) 0.045(2) 0.022(2) -0.0127(17) -0.0061(17) -0.0142(18)
C33 0.033(3) 0.077(3) 0.026(2) -0.029(2) 0.007(2) -0.009(2)
C34 0.026(3) 0.081(3) 0.034(2) -0.029(2) 0.005(2) -0.020(2)
N1 0.0239(18) 0.0224(15) 0.0186(16) -0.0073(12) -0.0004(13) 0.0032(12)
N2 0.046(2) 0.038(2) 0.0287(19) -0.0161(16) -0.0119(18) 0.0218(17)
N3 0.0260(19) 0.0261(16) 0.0246(17) -0.0120(13) -0.0051(14) -0.0002(13)
C21 0.043(3) 0.039(2) 0.043(3) -0.021(2) -0.022(2) 0.0081(19)
N5 0.0250(19) 0.0301(16) 0.0219(16) -0.0137(13) -0.0096(14) 0.0006(13)
N6 0.0259(19) 0.0424(19) 0.0262(17) -0.0181(15) -0.0114(15) -0.0009(14)
N7 0.0185(17) 0.0319(16) 0.0201(16) -0.0134(13) -0.0032(13) -0.0017(13)
N8 0.031(2) 0.0452(19) 0.0256(18) -0.0203(15) -0.0109(15) -0.0024(15)
O1 0.0254(15) 0.0217(12) 0.0197(13) -0.0014(10) -0.0059(11) -0.0102(10)
O2 0.0245(15) 0.0302(13) 0.0213(13) -0.0091(11) -0.0067(11) -0.0086(11)
O3 0.0299(16) 0.0224(12) 0.0160(12) -0.0083(10) -0.0085(11) 0.0052(10)
O4 0.0260(15) 0.0209(12) 0.0263(14) -0.0110(10) 0.0021(12) -0.0093(10)
O5 0.0156(13) 0.0215(12) 0.0125(11) -0.0052(9) -0.0011(10) -0.0026(9)
O6 0.0202(14) 0.0226(12) 0.0201(13) -0.0040(10) -0.0005(11) 0.0021(10)
O7 0.0166(13) 0.0175(11) 0.0174(12) -0.0047(9) -0.0012(10) -0.0043(9)
O8 0.0196(14) 0.0277(13) 0.0155(12) -0.0057(10) -0.0019(11) -0.0002(10)
O9 0.0277(16) 0.0238(13) 0.0287(14) -0.0118(11) 0.0021(12) 0.0011(11)
O10 0.0227(15) 0.0203(12) 0.0315(14) -0.0064(11) -0.0079(12) -0.0040(10)
O11 0.0381(18) 0.0311(14) 0.0357(16) -0.0194(12) -0.0041(14) -0.0127(12)
O12 0.0222(15) 0.0200(12) 0.0266(14) -0.0033(10) -0.0054(11) -0.0062(10)
O13 0.0221(15) 0.0368(14) 0.0173(13) -0.0026(11) -0.0065(11) -0.0108(11)
O14 0.0236(14) 0.0202(12) 0.0139(12) -0.0044(9) -0.0037(11) -0.0008(10)
O15 0.0176(14) 0.0207(12) 0.0229(13) -0.0055(10) -0.0050(11) -0.0052(10)
O16 0.0371(17) 0.0248(13) 0.0207(13) -0.0109(11) -0.0043(12) -0.0047(11)
O17 0.0266(15) 0.0272(13) 0.0169(13) -0.0026(10) -0.0031(11) -0.0078(11)
O18 0.0269(16) 0.0387(15) 0.0263(15) -0.0142(12) 0.0053(12) -0.0075(12)
O19 0.0261(16) 0.0363(15) 0.0322(15) -0.0141(12) -0.0128(13) 0.0012(12)
O20 0.0259(15) 0.0228(12) 0.0239(13) -0.0101(10) -0.0113(11) 0.0002(10)
O21 0.0207(14) 0.0305(13) 0.0199(13) -0.0104(11) -0.0022(11) -0.0051(10)
O22 0.0219(15) 0.0270(13) 0.0314(14) -0.0179(11) 0.0021(12) -0.0078(11)
O23 0.0361(17) 0.0304(14) 0.0247(14) -0.0133(11) -0.0080(12) -0.0094(12)
O24 0.0284(16) 0.0260(13) 0.0206(13) -0.0079(10) -0.0057(12) 0.0035(11)
O25 0.0199(15) 0.0278(13) 0.0325(15) -0.0073(11) -0.0093(12) -0.0108(11)
O26 0.0410(18) 0.0216(13) 0.0180(13) -0.0077(10) -0.0082(12) 0.0008(11)
O27 0.0167(15) 0.0295(14) 0.0505(18) -0.0227(13) -0.0038(13) 0.0017(11)
O28 0.0199(14) 0.0258(13) 0.0269(14) -0.0153(11) -0.0007(11) -0.0054(10)
O29 0.0165(16) 0.072(2) 0.059(2) -0.0469(18) -0.0099(15) 0.0023(14)
O30 0.0237(15) 0.0317(14) 0.0308(14) -0.0165(11) -0.0097(12) -0.0007(11)
O31 0.0325(16) 0.0243(13) 0.0347(15) -0.0126(11) -0.0182(13) 0.0021(11)
O32 0.0265(16) 0.0244(13) 0.0295(15) -0.0043(11) 0.0022(12) -0.0011(11)
O34 0.0405(19) 0.0330(15) 0.0538(19) -0.0242(14) -0.0215(16) 0.0005(13)
O35 0.045(2) 0.0335(15) 0.0368(17) -0.0024(13) -0.0155(15) 0.0029(13)
O36 0.0294(17) 0.0369(15) 0.0395(17) -0.0212(13) -0.0075(14) 0.0068(12)
O37 0.045(3) 0.102(3) 0.162(5) -0.085(3) -0.038(3) 0.019(2)
O38 0.0243(16) 0.0357(14) 0.0281(14) -0.0091(12) -0.0066(12) -0.0064(11)
O39 0.066(3) 0.069(2) 0.0335(18) -0.0183(16) -0.0185(18) 0.0063(19)
P1 0.0171(5) 0.0184(4) 0.0126(4) -0.0054(3) -0.0029(4) -0.0044(3)
P2 0.0146(5) 0.0147(4) 0.0140(4) -0.0045(3) -0.0018(4) -0.0020(3)
P3 0.0161(5) 0.0163(4) 0.0153(4) -0.0062(3) -0.0008(4) -0.0017(3)
P4 0.0158(5) 0.0197(4) 0.0127(4) -0.0044(3) -0.0029(4) -0.0039(3)
P5 0.0179(5) 0.0205(4) 0.0182(4) -0.0070(3) -0.0058(4) -0.0024(3)
P6 0.0197(5) 0.0176(4) 0.0138(4) -0.0053(3) -0.0025(4) -0.0051(3)
P7 0.0191(5) 0.0198(4) 0.0151(4) -0.0087(3) -0.0024(4) -0.0044(3)
P8 0.0156(5) 0.0178(4) 0.0197(5) -0.0090(3) -0.0039(4) -0.0010(3)
P9 0.0187(5) 0.0213(4) 0.0223(5) -0.0088(4) -0.0061(4) -0.0007(4)
P10 0.0257(6) 0.0221(5) 0.0301(5) -0.0123(4) -0.0092(4) 0.0014(4)

loop_
_atom_type_symbol
_atom_type_description
_atom_type_scat_dispersion_real
_atom_type_scat_dispersion_imag
_atom_type_scat_source
C C 0.0033 0.0016 'International Tables Vol C Tables 4.2.6.8 and 6.1.1.4'
H H 0.0000 0.0000 'International Tables Vol C Tables 4.2.6.8 and 6.1.1.4'
Li Li -0.0003 0.0001 'International Tables Vol C Tables 4.2.6.8 and 6.1.1.4'
N N 0.0061 0.0033 'International Tables Vol C Tables 4.2.6.8 and 6.1.1.4'
O O 0.0106 0.0060 'International Tables Vol C Tables 4.2.6.8 and 6.1.1.4'
P P 0.1023 0.0942 'International Tables Vol C Tables 4.2.6.8 and 6.1.1.4'
La La -0.2871 2.4523 'International Tables Vol C Tables 4.2.6.8 and 6.1.1.4'

loop_
_geom_angle_atom_site_label_1
_geom_angle_atom_site_label_2
_geom_angle_atom_site_label_3
_geom_angle
_geom_angle_site_symmetry_1
_geom_angle_site_symmetry_3
_geom_angle_publ_flag
O1 La1 O5 93.96(8) . 2_765 ?
O1 La1 O7 72.02(8) . . ?
O1 La1 O20 130.23(8) . . ?
O3 La1 O1 116.58(8) 2_765 . ?
O3 La1 O5 71.60(8) 2_765 2_765 ?
O3 La1 O7 75.46(7) 2_765 . ?
O3 La1 O8 136.62(8) 2_765 . ?
O3 La1 O14 146.93(8) 2_765 . ?
O3 La1 O15 89.14(8) 2_765 . ?
O3 La1 O20 76.80(8) 2_765 . ?
O5 La1 O7 133.03(7) 2_765 . ?
O5 La1 O20 134.11(7) 2_765 . ?
O7 La1 O20 65.52(7) . . ?
O8 La1 O1 78.70(8) . . ?
O8 La1 O5 151.15(7) . 2_765 ?
O8 La1 O7 71.49(7) . . ?
O8 La1 O20 64.37(8) . . ?
O14 La1 O1 72.70(7) . . ?
O14 La1 O5 76.25(7) . 2_765 ?
O14 La1 O7 134.98(7) . . ?
O14 La1 O8 74.93(8) . . ?
O14 La1 O20 123.24(8) . . ?
O15 La1 O1 148.32(8) . . ?
O15 La1 O5 76.12(8) . 2_765 ?
O15 La1 O7 135.99(8) . . ?
O15 La1 O8 95.49(8) . . ?
O15 La1 O14 75.71(8) . . ?
O15 La1 O20 70.93(8) . . ?
O10 La2 O12 75.97(8) . . ?
O10 La2 O17 102.23(8) . . ?
O10 La2 O22 132.39(9) . . ?
O10 La2 O24 90.36(8) . 2_656 ?
O10 La2 O26 150.92(9) . 2_656 ?
O10 La2 O28 79.99(8) . . ?
O12 La2 O26 75.84(8) . 2_656 ?
O17 La2 O12 76.81(8) . . ?
O17 La2 O22 79.21(8) . . ?
O17 La2 O24 142.53(9) . 2_656 ?
O17 La2 O26 78.06(8) . 2_656 ?
O17 La2 O28 139.55(9) . . ?
O22 La2 O12 146.50(8) . . ?
O22 La2 O24 117.48(8) . 2_656 ?
O22 La2 O26 76.57(9) . 2_656 ?
O22 La2 O28 70.89(8) . . ?
O24 La2 O12 72.25(8) 2_656 . ?
O24 La2 O26 74.35(8) 2_656 2_656 ?
O28 La2 O12 140.45(8) . . ?
O28 La2 O24 77.02(9) . 2_656 ?
O28 La2 O26 118.90(8) . 2_656 ?
O7 Li1 O8 94.9(3) . . ?
O7 Li1 O20 91.4(3) . . ?
O20 Li1 O8 85.6(3) . . ?
O30 Li1 O7 118.4(3) . . ?
O30 Li1 O8 122.9(3) . . ?
O30 Li1 O20 133.4(4) . . ?
C2 C1 P1 109.3(2) . . ?
C2 C1 P2 110.2(3) . . ?
O4 C1 C2 108.0(3) . . ?
O4 C1 P1 111.0(2) . . ?
O4 C1 P2 111.0(2) . . ?
P2 C1 P1 107.21(16) . . ?
C1 C2 H2A 109.5 . . ?
C1 C2 H2B 109.5 . . ?
C1 C2 H2C 109.5 . . ?
H2A C2 H2B 109.5 . . ?
H2A C2 H2C 109.5 . . ?
H2B C2 H2C 109.5 . . ?
C0AA C3 P3 110.6(3) . . ?
C0AA C3 P4 108.0(3) . . ?
O11 C3 C0AA 107.3(3) . . ?
O11 C3 P3 109.6(2) . . ?
O11 C3 P4 110.8(2) . . ?
P3 C3 P4 110.48(18) . . ?
C3 C0AA H0AA 109.5 . . ?
C3 C0AA H0AB 109.5 . . ?
C3 C0AA H0AC 109.5 . . ?
H0AA C0AA H0AB 109.5 . . ?
H0AA C0AA H0AC 109.5 . . ?
H0AB C0AA H0AC 109.5 . . ?
C6 C5 P5 112.4(3) . . ?
C6 C5 P6 112.9(3) . . ?
O18 C5 C6 106.2(3) . . ?
O18 C5 P5 110.0(2) . . ?
O18 C5 P6 105.7(2) . . ?
P5 C5 P6 109.44(19) . . ?
C5 C6 H6A 109.5 . . ?
C5 C6 H6B 109.5 . . ?
C5 C6 H6C 109.5 . . ?
H6A C6 H6B 109.5 . . ?
H6A C6 H6C 109.5 . . ?
H6B C6 H6C 109.5 . . ?
C8 C7 P7 112.0(3) . . ?
C8 C7 P8 111.3(2) . . ?
O25 C7 C8 107.4(3) . . ?
O25 C7 P7 109.2(2) . . ?
O25 C7 P8 108.4(2) . . ?
P8 C7 P7 108.46(19) . . ?
C7 C8 H8A 109.5 . . ?
C7 C8 H8B 109.5 . . ?
C7 C8 H8C 109.5 . . ?
H8A C8 H8B 109.5 . . ?
H8A C8 H8C 109.5 . . ?
H8B C8 H8C 109.5 . . ?
C10 C9 P9 110.5(3) . . ?
C10 C9 P10 109.2(3) . . ?
O29 C9 C10 107.5(3) . . ?
O29 C9 P9 110.3(2) . . ?
O29 C9 P10 106.2(2) . . ?
P10 C9 P9 112.89(19) . . ?
C9 C10 H10A 109.5 . . ?
C9 C10 H10B 109.5 . . ?
C9 C10 H10C 109.5 . . ?
H10A C10 H10B 109.5 . . ?
H10A C10 H10C 109.5 . . ?
H10B C10 H10C 109.5 . . ?
C12 C11 C11 121.3(4) . 2_675 ?
C12 C11 C16 117.2(4) . . ?
C16 C11 C11 121.5(4) . 2_675 ?
C11 C12 H12 119.3 . . ?
C13 C12 C11 121.4(3) . . ?
C13 C12 H12 119.3 . . ?
C12 C13 N3 121.0(3) . . ?
C14 C13 C12 120.7(4) . . ?
C14 C13 N3 118.3(4) . . ?
C13 C14 H14 121.4 . . ?
C15 C14 C13 117.2(4) . . ?
C15 C14 H14 121.4 . . ?
C14 C15 N1 115.7(4) . . ?
C16 C15 C14 123.7(3) . . ?
C16 C15 N1 120.6(3) . . ?
C11 C16 H16A 120.2 . . ?
C15 C16 C11 119.7(4) . . ?
C15 C16 H16A 120.2 . . ?
C18 C17 H17 126.5 . . ?
C18 C17 N1 106.9(3) . . ?
N1 C17 H17 126.5 . . ?
C17 C18 H18A 126.7 . . ?
N2 C18 C17 106.6(4) . . ?
N2 C18 H18A 126.7 . . ?
N1 C19 H19A 125.7 . . ?
N2 C19 H19A 125.7 . . ?
N2 C19 N1 108.6(3) . . ?
N3 C20 H20 126.7 . . ?
C21 C20 H20 126.7 . . ?
C21 C20 N3 106.6(4) . . ?
C22 N4 H4A 125.4 . . ?
C22 N4 C21 109.1(3) . . ?
C21 N4 H4A 125.4 . . ?
N4 C22 H22 125.5 . . ?
N4 C22 N3 109.0(4) . . ?
N3 C22 H22 125.5 . . ?
C24 C23 C23 120.6(4) . 2_566 ?
C24 C23 C28 117.1(3) . . ?
C28 C23 C23 122.3(4) . 2_566 ?
C23 C24 H24 119.5 . . ?
C25 C24 C23 121.1(3) . . ?
C25 C24 H24 119.5 . . ?
C24 C25 C26 122.4(4) . . ?
C24 C25 N5 118.2(3) . . ?
C26 C25 N5 119.4(3) . . ?
C25 C26 H26 121.9 . . ?
C27 C26 C25 116.2(3) . . ?
C27 C26 H26 121.9 . . ?
C26 C27 C28 122.7(3) . . ?
C26 C27 N7 118.3(3) . . ?
C28 C27 N7 118.9(3) . . ?
C23 C28 H28 119.7 . . ?
C27 C28 C23 120.5(4) . . ?
C27 C28 H28 119.7 . . ?
N5 C29 H29A 126.2 . . ?
N6 C29 H29A 126.2 . . ?
N6 C29 N5 107.6(3) . . ?
C31 C30 H30 126.0 . . ?
C31 C30 N6 108.0(3) . . ?
N6 C30 H30 126.0 . . ?
C30 C31 H31 126.9 . . ?
C30 C31 N5 106.1(3) . . ?
N5 C31 H31 126.9 . . ?
N7 C32 H32 125.5 . . ?
N8 C32 H32 125.5 . . ?
N8 C32 N7 109.0(4) . . ?
C34 C33 H33 126.2 . . ?
C34 C33 N8 107.7(4) . . ?
N8 C33 H33 126.2 . . ?
C33 C34 H34 126.8 . . ?
C33 C34 N7 106.4(4) . . ?
N7 C34 H34 126.8 . . ?
C17 N1 C15 127.9(3) . . ?
C19 N1 C15 123.3(3) . . ?
C19 N1 C17 108.2(3) . . ?
C18 N2 H2D 125.2 . . ?
C19 N2 C18 109.6(3) . . ?
C19 N2 H2D 125.2 . . ?
C20 N3 C13 126.3(3) . . ?
C22 N3 C13 125.8(3) . . ?
C22 N3 C20 107.8(3) . . ?
C20 C21 N4 107.5(4) . . ?
C20 C21 H21 126.2 . . ?
N4 C21 H21 126.2 . . ?
C29 N5 C25 124.8(3) . . ?
C29 N5 C31 108.9(3) . . ?
C31 N5 C25 126.2(3) . . ?
C29 N6 C30 109.5(3) . . ?
C29 N6 H6D 125.3 . . ?
C30 N6 H6D 125.3 . . ?
C32 N7 C27 125.8(3) . . ?
C32 N7 C34 108.1(3) . . ?
C34 N7 C27 125.9(3) . . ?
C32 N8 C33 108.8(3) . . ?
C32 N8 H8 125.6 . . ?
C33 N8 H8 125.6 . . ?
P1 O1 La1 107.28(12) . . ?
P1 O2 H2 109.5 . . ?
P1 O3 La1 145.44(14) . 2_765 ?
C1 O4 H4 109.5 . . ?
P2 O5 La1 133.55(13) . 2_765 ?
P2 O6 H6 109.5 . . ?
Li1 O7 La1 86.1(2) . . ?
P2 O7 La1 130.32(14) . . ?
P2 O7 Li1 143.6(2) . . ?
Li1 O8 La1 84.4(2) . . ?
P3 O8 La1 141.36(15) . . ?
P3 O8 Li1 134.0(2) . . ?
P3 O9 H9 109.5 . . ?
P3 O10 La2 141.48(16) . . ?
C3 O11 H11 109.5 . . ?
P4 O12 La2 135.34(14) . . ?
P4 O13 H13 109.5 . . ?
P4 O14 La1 140.91(15) . . ?
P6 O15 La1 141.87(14) . . ?
P6 O16 H16 109.5 . . ?
P6 O17 La2 140.29(16) . . ?
C5 O18 H18 109.5 . . ?
P5 O19 H19 109.5 . . ?
Li1 O20 La1 84.3(2) . . ?
P5 O20 La1 129.10(14) . . ?
P5 O20 Li1 145.1(3) . . ?
P7 O22 La2 140.14(15) . . ?
P7 O23 H23 109.5 . . ?
P7 O24 La2 141.90(14) . 2_656 ?
C7 O25 H25 109.5 . . ?
P8 O26 La2 137.55(15) . 2_656 ?
P8 O27 H27 109.5 . . ?
P8 O28 La2 139.67(14) . . ?
C9 O29 H29 109.5 . . ?
P9 O30 Li1 113.1(3) . . ?
P10 O35 H35 109.5 . . ?
O1 P1 C1 109.71(15) . . ?
O1 P1 O2 110.08(14) . . ?
O2 P1 C1 107.62(15) . . ?
O3 P1 C1 107.01(14) . . ?
O3 P1 O1 110.13(14) . . ?
O3 P1 O2 112.18(15) . . ?
O5 P2 C1 107.47(15) . . ?
O5 P2 O6 106.21(13) . . ?
O6 P2 C1 108.04(15) . . ?
O7 P2 C1 107.15(14) . . ?
O7 P2 O5 115.46(13) . . ?
O7 P2 O6 112.22(14) . . ?
O8 P3 C3 109.21(16) . . ?
O8 P3 O9 110.20(14) . . ?
O9 P3 C3 106.32(16) . . ?
O10 P3 C3 107.60(15) . . ?
O10 P3 O8 114.16(15) . . ?
O10 P3 O9 109.03(15) . . ?
O12 P4 C3 109.37(15) . . ?
O12 P4 O13 110.95(14) . . ?
O13 P4 C3 106.24(16) . . ?
O14 P4 C3 109.51(14) . . ?
O14 P4 O12 115.06(14) . . ?
O14 P4 O13 105.30(14) . . ?
O19 P5 C5 106.36(16) . . ?
O20 P5 C5 105.61(15) . . ?
O20 P5 O19 108.72(15) . . ?
O21 P5 C5 107.75(15) . . ?
O21 P5 O19 110.03(15) . . ?
O21 P5 O20 117.73(15) . . ?
O15 P6 C5 108.84(15) . . ?
O15 P6 O16 110.74(14) . . ?
O16 P6 C5 109.04(16) . . ?
O17 P6 C5 106.75(16) . . ?
O17 P6 O15 114.72(15) . . ?
O17 P6 O16 106.57(14) . . ?
O22 P7 C7 107.66(15) . . ?
O22 P7 O23 107.21(15) . . ?
O23 P7 C7 106.63(16) . . ?
O24 P7 C7 106.57(15) . . ?
O24 P7 O22 115.54(16) . . ?
O24 P7 O23 112.78(14) . . ?
O26 P8 C7 106.70(15) . . ?
O26 P8 O27 110.22(15) . . ?
O27 P8 C7 108.48(16) . . ?
O28 P8 C7 109.59(15) . . ?
O28 P8 O26 116.45(16) . . ?
O28 P8 O27 105.21(14) . . ?
O30 P9 C9 108.60(16) . . ?
O31 P9 C9 106.03(16) . . ?
O31 P9 O30 109.99(14) . . ?
O31 P9 O32 112.98(16) . . ?
O32 P9 C9 107.33(15) . . ?
O32 P9 O30 111.63(15) . . ?
O34 P10 C9 111.17(17) . . ?
O34 P10 O35 109.52(18) . . ?
O34 P10 O36 116.15(17) . . ?
O35 P10 C9 101.42(16) . . ?
O36 P10 C9 109.70(16) . . ?
O36 P10 O35 107.81(17) . . ?

loop_
_geom_bond_atom_site_label_1
_geom_bond_atom_site_label_2
_geom_bond_distance
_geom_bond_site_symmetry_2
_geom_bond_publ_flag
La1 O1 2.556(2) . ?
La1 O3 2.414(2) 2_765 ?
La1 O5 2.561(2) 2_765 ?
La1 O7 2.563(2) . ?
La1 O8 2.534(2) . ?
La1 O14 2.533(2) . ?
La1 O15 2.479(2) . ?
La1 O20 2.625(3) . ?
La2 O10 2.425(2) . ?
La2 O12 2.561(3) . ?
La2 O17 2.445(2) . ?
La2 O22 2.475(2) . ?
La2 O24 2.481(2) 2_656 ?
La2 O26 2.569(2) 2_656 ?
La2 O28 2.476(3) . ?
Li1 O7 1.959(7) . ?
Li1 O8 2.082(7) . ?
Li1 O20 1.964(7) . ?
Li1 O30 1.918(7) . ?
C1 C2 1.516(5) . ?
C1 O4 1.443(4) . ?
C1 P1 1.842(4) . ?
C1 P2 1.840(4) . ?
C2 H2A 0.9600 . ?
C2 H2B 0.9600 . ?
C2 H2C 0.9600 . ?
C3 C0AA 1.516(5) . ?
C3 O11 1.459(4) . ?
C3 P3 1.826(4) . ?
C3 P4 1.844(4) . ?
C0AA H0AA 0.9600 . ?
C0AA H0AB 0.9600 . ?
C0AA H0AC 0.9600 . ?
C5 C6 1.520(5) . ?
C5 O18 1.457(4) . ?
C5 P5 1.843(4) . ?
C5 P6 1.853(4) . ?
C6 H6A 0.9600 . ?
C6 H6B 0.9600 . ?
C6 H6C 0.9600 . ?
C7 C8 1.531(5) . ?
C7 O25 1.454(4) . ?
C7 P7 1.845(4) . ?
C7 P8 1.832(4) . ?
C8 H8A 0.9600 . ?
C8 H8B 0.9600 . ?
C8 H8C 0.9600 . ?
C9 C10 1.531(5) . ?
C9 O29 1.427(5) . ?
C9 P9 1.850(4) . ?
C9 P10 1.849(3) . ?
C10 H10A 0.9600 . ?
C10 H10B 0.9600 . ?
C10 H10C 0.9600 . ?
C11 C11 1.488(8) 2_675 ?
C11 C12 1.398(6) . ?
C11 C16 1.408(5) . ?
C12 H12 0.9300 . ?
C12 C13 1.390(6) . ?
C13 C14 1.384(5) . ?
C13 N3 1.424(5) . ?
C14 H14 0.9300 . ?
C14 C15 1.376(6) . ?
C15 C16 1.365(6) . ?
C15 N1 1.461(5) . ?
C16 H16A 0.9300 . ?
C17 H17 0.9300 . ?
C17 C18 1.346(6) . ?
C17 N1 1.365(5) . ?
C18 H18A 0.9300 . ?
C18 N2 1.342(6) . ?
C19 H19A 0.9300 . ?
C19 N1 1.310(5) . ?
C19 N2 1.307(6) . ?
C20 H20 0.9300 . ?
C20 N3 1.388(5) . ?
C20 C21 1.345(6) . ?
N4 H4A 0.8600 . ?
N4 C22 1.312(5) . ?
N4 C21 1.362(5) . ?
C22 H22 0.9300 . ?
C22 N3 1.330(5) . ?
C23 C23 1.491(7) 2_566 ?
C23 C24 1.383(6) . ?
C23 C28 1.395(5) . ?
C24 H24 0.9300 . ?
C24 C25 1.377(5) . ?
C25 C26 1.381(5) . ?
C25 N5 1.433(5) . ?
C26 H26 0.9300 . ?
C26 C27 1.375(5) . ?
C27 C28 1.379(5) . ?
C27 N7 1.440(5) . ?
C28 H28 0.9300 . ?
C29 H29A 0.9300 . ?
C29 N5 1.337(5) . ?
C29 N6 1.309(5) . ?
C30 H30 0.9300 . ?
C30 C31 1.331(6) . ?
C30 N6 1.363(5) . ?
C31 H31 0.9300 . ?
C31 N5 1.379(5) . ?
C32 H32 0.9300 . ?
C32 N7 1.323(5) . ?
C32 N8 1.310(5) . ?
C33 H33 0.9300 . ?
C33 C34 1.334(6) . ?
C33 N8 1.371(6) . ?
C34 H34 0.9300 . ?
C34 N7 1.391(5) . ?
N2 H2D 0.8600 . ?
C21 H21 0.9300 . ?
N6 H6D 0.8600 . ?
N8 H8 0.8600 . ?
O1 P1 1.507(2) . ?
O2 H2 0.8200 . ?
O2 P1 1.556(3) . ?
O3 La1 2.414(2) 2_765 ?
O3 P1 1.505(2) . ?
O4 H4 0.8200 . ?
O5 La1 2.561(2) 2_765 ?
O5 P2 1.526(2) . ?
O6 H6 0.8200 . ?
O6 P2 1.557(2) . ?
O7 P2 1.507(2) . ?
O8 P3 1.513(2) . ?
O9 H9 0.8200 . ?
O9 P3 1.559(3) . ?
O10 P3 1.511(2) . ?
O11 H11 0.8200 . ?
O12 P4 1.509(2) . ?
O13 H13 0.8200 . ?
O13 P4 1.580(3) . ?
O14 P4 1.504(2) . ?
O15 P6 1.518(2) . ?
O16 H16 0.8200 . ?
O16 P6 1.569(2) . ?
O17 P6 1.498(2) . ?
O18 H18 0.8200 . ?
O19 H19 0.8200 . ?
O19 P5 1.565(3) . ?
O20 P5 1.511(2) . ?
O21 P5 1.501(3) . ?
O22 P7 1.509(3) . ?
O23 H23 0.8200 . ?
O23 P7 1.566(3) . ?
O24 La2 2.481(2) 2_656 ?
O24 P7 1.497(3) . ?
O25 H25 0.8200 . ?
O26 La2 2.569(2) 2_656 ?
O26 P8 1.510(3) . ?
O27 H27 0.8200 . ?
O27 P8 1.575(3) . ?
O28 P8 1.490(3) . ?
O29 H29 0.8200 . ?
O30 P9 1.532(3) . ?
O31 P9 1.521(3) . ?
O32 P9 1.526(3) . ?
O34 P10 1.493(3) . ?
O35 H35 0.8200 . ?
O35 P10 1.601(3) . ?
O36 P10 1.500(3) . ?

loop_
_geom_torsion_atom_site_label_1
_geom_torsion_atom_site_label_2
_geom_torsion_atom_site_label_3
_geom_torsion_atom_site_label_4
_geom_torsion
_geom_torsion_site_symmetry_1
_geom_torsion_site_symmetry_2
_geom_torsion_site_symmetry_3
_geom_torsion_site_symmetry_4
_geom_torsion_publ_flag
La1 O1 P1 C1 92.55(15) . . . . ?
La1 O1 P1 O2 -149.19(12) . . . . ?
La1 O1 P1 O3 -24.99(17) . . . . ?
La1 O3 P1 C1 25.9(3) 2_765 . . . ?
La1 O3 P1 O1 145.1(3) 2_765 . . . ?
La1 O3 P1 O2 -91.9(3) 2_765 . . . ?
La1 O5 P2 C1 47.4(2) 2_765 . . . ?
La1 O5 P2 O6 162.86(16) 2_765 . . . ?
La1 O5 P2 O7 -72.1(2) 2_765 . . . ?
La1 O7 P2 C1 -64.3(2) . . . . ?
La1 O7 P2 O5 55.4(2) . . . . ?
La1 O7 P2 O6 177.29(15) . . . . ?
La1 O8 P3 C3 25.6(3) . . . . ?
La1 O8 P3 O9 142.0(2) . . . . ?
La1 O8 P3 O10 -94.9(2) . . . . ?
La1 O14 P4 C3 -26.7(3) . . . . ?
La1 O14 P4 O12 97.0(2) . . . . ?
La1 O14 P4 O13 -140.5(2) . . . . ?
La1 O15 P6 C5 44.6(3) . . . . ?
La1 O15 P6 O16 164.5(2) . . . . ?
La1 O15 P6 O17 -74.9(3) . . . . ?
La1 O20 P5 C5 69.0(2) . . . . ?
La1 O20 P5 O19 -177.23(15) . . . . ?
La1 O20 P5 O21 -51.3(2) . . . . ?
La2 O10 P3 C3 -50.3(3) . . . . ?
La2 O10 P3 O8 71.1(3) . . . . ?
La2 O10 P3 O9 -165.2(2) . . . . ?
La2 O12 P4 C3 48.2(2) . . . . ?
La2 O12 P4 O13 165.12(17) . . . . ?
La2 O12 P4 O14 -75.5(2) . . . . ?
La2 O17 P6 C5 -27.1(3) . . . . ?
La2 O17 P6 O15 93.5(3) . . . . ?
La2 O17 P6 O16 -143.5(2) . . . . ?
La2 O22 P7 C7 61.5(3) . . . . ?
La2 O22 P7 O23 175.9(2) . . . . ?
La2 O22 P7 O24 -57.4(3) . . . . ?
La2 O24 P7 C7 -47.4(3) 2_656 . . . ?
La2 O24 P7 O22 72.1(3) 2_656 . . . ?
La2 O24 P7 O23 -164.1(2) 2_656 . . . ?
La2 O26 P8 C7 49.8(3) 2_656 . . . ?
La2 O26 P8 O27 167.4(2) 2_656 . . . ?
La2 O26 P8 O28 -72.9(2) 2_656 . . . ?
La2 O28 P8 C7 -59.7(3) . . . . ?
La2 O28 P8 O26 61.4(3) . . . . ?
La2 O28 P8 O27 -176.2(2) . . . . ?
Li1 O7 P2 C1 113.9(4) . . . . ?
Li1 O7 P2 O5 -126.4(4) . . . . ?
Li1 O7 P2 O6 -4.5(5) . . . . ?
Li1 O8 P3 C3 -146.8(3) . . . . ?
Li1 O8 P3 O9 -30.3(4) . . . . ?
Li1 O8 P3 O10 92.7(3) . . . . ?
Li1 O20 P5 C5 -91.1(4) . . . . ?
Li1 O20 P5 O19 22.7(4) . . . . ?
Li1 O20 P5 O21 148.7(4) . . . . ?
Li1 O30 P9 C9 -153.2(3) . . . . ?
Li1 O30 P9 O31 -37.6(3) . . . . ?
Li1 O30 P9 O32 88.6(3) . . . . ?
C2 C1 P1 O1 44.3(3) . . . . ?
C2 C1 P1 O2 -75.5(3) . . . . ?
C2 C1 P1 O3 163.8(2) . . . . ?
C2 C1 P2 O5 166.9(2) . . . . ?
C2 C1 P2 O6 52.7(3) . . . . ?
C2 C1 P2 O7 -68.4(3) . . . . ?
C0AA C3 P3 O8 178.6(3) . . . . ?
C0AA C3 P3 O9 59.8(3) . . . . ?
C0AA C3 P3 O10 -56.9(3) . . . . ?
C0AA C3 P4 O12 56.8(3) . . . . ?
C0AA C3 P4 O13 -63.0(3) . . . . ?
C0AA C3 P4 O14 -176.3(3) . . . . ?
C6 C5 P5 O19 45.2(3) . . . . ?
C6 C5 P5 O20 160.6(3) . . . . ?
C6 C5 P5 O21 -72.7(3) . . . . ?
C6 C5 P6 O15 151.9(3) . . . . ?
C6 C5 P6 O16 31.0(3) . . . . ?
C6 C5 P6 O17 -83.7(3) . . . . ?
C8 C7 P7 O22 65.7(3) . . . . ?
C8 C7 P7 O23 -49.1(3) . . . . ?
C8 C7 P7 O24 -169.8(2) . . . . ?
C8 C7 P8 O26 167.3(3) . . . . ?
C8 C7 P8 O27 48.5(3) . . . . ?
C8 C7 P8 O28 -65.8(3) . . . . ?
C10 C9 P9 O30 88.9(3) . . . . ?
C10 C9 P9 O31 -29.3(3) . . . . ?
C10 C9 P9 O32 -150.3(3) . . . . ?
C10 C9 P10 O34 64.6(3) . . . . ?
C10 C9 P10 O35 -179.1(3) . . . . ?
C10 C9 P10 O36 -65.3(3) . . . . ?
C11 C11 C12 C13 -176.3(4) 2_675 . . . ?
C11 C11 C16 C15 177.2(4) 2_675 . . . ?
C11 C12 C13 C14 -0.8(6) . . . . ?
C11 C12 C13 N3 178.0(3) . . . . ?
C12 C11 C16 C15 -1.6(5) . . . . ?
C12 C13 C14 C15 -1.9(5) . . . . ?
C12 C13 N3 C20 157.8(4) . . . . ?
C12 C13 N3 C22 -26.2(5) . . . . ?
C13 C14 C15 C16 2.9(6) . . . . ?
C13 C14 C15 N1 -177.9(3) . . . . ?
C14 C13 N3 C20 -23.4(5) . . . . ?
C14 C13 N3 C22 152.6(4) . . . . ?
C14 C15 C16 C11 -1.1(6) . . . . ?
C14 C15 N1 C17 -101.0(5) . . . . ?
C14 C15 N1 C19 68.9(5) . . . . ?
C16 C11 C12 C13 2.5(5) . . . . ?
C16 C15 N1 C17 78.2(6) . . . . ?
C16 C15 N1 C19 -111.9(5) . . . . ?
C17 C18 N2 C19 0.3(6) . . . . ?
C18 C17 N1 C15 170.8(4) . . . . ?
C18 C17 N1 C19 -0.4(6) . . . . ?
N4 C22 N3 C13 -177.5(3) . . . . ?
N4 C22 N3 C20 -0.9(4) . . . . ?
C22 N4 C21 C20 0.4(5) . . . . ?
C23 C23 C24 C25 -179.1(4) 2_566 . . . ?
C23 C23 C28 C27 179.4(4) 2_566 . . . ?
C23 C24 C25 C26 -0.1(6) . . . . ?
C23 C24 C25 N5 -179.2(3) . . . . ?
C24 C23 C28 C27 0.7(6) . . . . ?
C24 C25 C26 C27 0.4(6) . . . . ?
C24 C25 N5 C29 -40.4(5) . . . . ?
C24 C25 N5 C31 135.7(4) . . . . ?
C25 C26 C27 C28 -0.1(5) . . . . ?
C25 C26 C27 N7 176.5(3) . . . . ?
C26 C25 N5 C29 140.5(4) . . . . ?
C26 C25 N5 C31 -43.5(5) . . . . ?
C26 C27 C28 C23 -0.4(6) . . . . ?
C26 C27 N7 C32 127.3(4) . . . . ?
C26 C27 N7 C34 -57.7(5) . . . . ?
C28 C23 C24 C25 -0.4(6) . . . . ?
C28 C27 N7 C32 -56.0(5) . . . . ?
C28 C27 N7 C34 119.0(5) . . . . ?
C30 C31 N5 C25 -175.8(4) . . . . ?
C30 C31 N5 C29 0.7(5) . . . . ?
C31 C30 N6 C29 0.0(5) . . . . ?
C33 C34 N7 C27 -177.3(4) . . . . ?
C33 C34 N7 C32 -1.6(5) . . . . ?
C34 C33 N8 C32 1.1(6) . . . . ?
N1 C15 C16 C11 179.7(3) . . . . ?
N1 C17 C18 N2 0.0(6) . . . . ?
N1 C19 N2 C18 -0.6(6) . . . . ?
N2 C19 N1 C15 -171.1(4) . . . . ?
N2 C19 N1 C17 0.6(6) . . . . ?
N3 C13 C14 C15 179.3(3) . . . . ?
N3 C20 C21 N4 -0.9(5) . . . . ?
C21 C20 N3 C13 177.7(4) . . . . ?
C21 C20 N3 C22 1.1(5) . . . . ?
C21 N4 C22 N3 0.4(5) . . . . ?
N5 C25 C26 C27 179.5(3) . . . . ?
N5 C29 N6 C30 0.4(5) . . . . ?
N6 C29 N5 C25 175.9(3) . . . . ?
N6 C29 N5 C31 -0.7(5) . . . . ?
N6 C30 C31 N5 -0.4(5) . . . . ?
N7 C27 C28 C23 -177.0(3) . . . . ?
N7 C32 N8 C33 -2.2(5) . . . . ?
N8 C32 N7 C27 178.1(3) . . . . ?
N8 C32 N7 C34 2.3(5) . . . . ?
N8 C33 C34 N7 0.3(6) . . . . ?
O4 C1 P1 O1 163.4(2) . . . . ?
O4 C1 P1 O2 43.6(3) . . . . ?
O4 C1 P1 O3 -77.1(2) . . . . ?
O4 C1 P2 O5 47.2(3) . . . . ?
O4 C1 P2 O6 -67.0(3) . . . . ?
O4 C1 P2 O7 171.8(2) . . . . ?
O11 C3 P3 O8 60.5(3) . . . . ?
O11 C3 P3 O9 -58.4(3) . . . . ?
O11 C3 P3 O10 -175.1(2) . . . . ?
O11 C3 P4 O12 174.1(2) . . . . ?
O11 C3 P4 O13 54.2(3) . . . . ?
O11 C3 P4 O14 -59.0(3) . . . . ?
O18 C5 P5 O19 -72.9(3) . . . . ?
O18 C5 P5 O20 42.6(3) . . . . ?
O18 C5 P5 O21 169.2(2) . . . . ?
O18 C5 P6 O15 -92.5(2) . . . . ?
O18 C5 P6 O16 146.6(2) . . . . ?
O18 C5 P6 O17 31.8(3) . . . . ?
O25 C7 P7 O22 -175.5(2) . . . . ?
O25 C7 P7 O23 69.7(3) . . . . ?
O25 C7 P7 O24 -51.0(3) . . . . ?
O25 C7 P8 O26 49.4(3) . . . . ?
O25 C7 P8 O27 -69.3(3) . . . . ?
O25 C7 P8 O28 176.3(2) . . . . ?
O29 C9 P9 O30 -29.9(3) . . . . ?
O29 C9 P9 O31 -148.1(2) . . . . ?
O29 C9 P9 O32 90.9(3) . . . . ?
O29 C9 P10 O34 -179.8(2) . . . . ?
O29 C9 P10 O35 -63.5(3) . . . . ?
O29 C9 P10 O36 50.4(3) . . . . ?
P1 C1 P2 O5 -74.24(18) . . . . ?
P1 C1 P2 O6 171.53(15) . . . . ?
P1 C1 P2 O7 50.42(19) . . . . ?
P2 C1 P1 O1 -75.16(19) . . . . ?
P2 C1 P1 O2 165.07(15) . . . . ?
P2 C1 P1 O3 44.3(2) . . . . ?
P3 C3 P4 O12 -64.2(2) . . . . ?
P3 C3 P4 O13 175.94(16) . . . . ?
P3 C3 P4 O14 62.7(2) . . . . ?
P4 C3 P3 O8 -61.9(2) . . . . ?
P4 C3 P3 O9 179.23(16) . . . . ?
P4 C3 P3 O10 62.5(2) . . . . ?
P5 C5 P6 O15 25.9(2) . . . . ?
P5 C5 P6 O16 -94.96(19) . . . . ?
P5 C5 P6 O17 150.28(16) . . . . ?
P6 C5 P5 O19 171.44(16) . . . . ?
P6 C5 P5 O20 -73.1(2) . . . . ?
P6 C5 P5 O21 53.5(2) . . . . ?
P7 C7 P8 O26 -69.1(2) . . . . ?
P7 C7 P8 O27 172.17(15) . . . . ?
P7 C7 P8 O28 57.8(2) . . . . ?
P8 C7 P7 O22 -57.5(2) . . . . ?
P8 C7 P7 O23 -172.31(15) . . . . ?
P8 C7 P7 O24 67.0(2) . . . . ?
P9 C9 P10 O34 -58.8(2) . . . . ?
P9 C9 P10 O35 57.6(2) . . . . ?
P9 C9 P10 O36 171.38(19) . . . . ?
P10 C9 P9 O30 -148.54(18) . . . . ?
P10 C9 P9 O31 93.3(2) . . . . ?
P10 C9 P9 O32 -27.7(2) . . . . ?
